data_2227835
loop_
_publ_author_name
'Pourayoubi, Mehrdad'
'Tarahhomi, Atekeh'
'Rheingold, Arnold L.'
'Golen, James A.'

_publ_section_title
;
 <i>N</i>,<i>N</i>'-Dibenzyl-<i>N</i>''-(2,6-difluorobenzoyl)-<i>N</i>,<i>N</i>'-dimethylphosphoric
 triamide
;
_journal_coeditor_code NG5027
_journal_issue 10
_journal_name_full 'Acta Crystallographica Section E'
_journal_page_first o2524
_journal_paper_doi 10.1107/S1600536810035725
_journal_volume 66
_journal_year 2010
_chemical_formula_iupac 'C23 H24 F2 N3 O2 P'
_chemical_formula_moiety 'C23 H24 F2 N3 O2 P'
_chemical_formula_sum 'C23 H24 F2 N3 O2 P'
_chemical_formula_weight 443.42
_chemical_name_systematic
;
<i>N</i>,<i>N</i>'-Dibenzyl-<i>N</i>''-(2,6-difluorobenzoyl)-
<i>N</i>,<i>N</i>'-dimethylphosphoric triamide
;
_space_group_IT_number 2
_symmetry_cell_setting triclinic
_symmetry_space_group_name_Hall '-P 1'
_symmetry_space_group_name_H-M 'P -1'
_atom_sites_solution_hydrogens geom
_atom_sites_solution_primary direct
_atom_sites_solution_secondary difmap
_audit_creation_method SHELXL-97
_cell_angle_alpha 89.101(4)
_cell_angle_beta 67.826(4)
_cell_angle_gamma 71.664(4)
_cell_formula_units_Z 2
_cell_length_a 9.9370(11)
_cell_length_b 11.1093(15)
_cell_length_c 11.5902(14)
_cell_measurement_reflns_used 5531
_cell_measurement_temperature 200(2)
_cell_measurement_theta_max 27.83
_cell_measurement_theta_min 2.35
_cell_volume 1116.9(2)
_computing_cell_refinement 'SAINT (Bruker, 2005)'
_computing_data_collection 'SMART (Bruker, 2005)'
_computing_data_reduction 'SAINT (Bruker, 2005)'
_computing_molecular_graphics 'SHELXTL (Sheldrick, 2008)'
_computing_publication_material 'SHELXTL (Sheldrick, 2008)'
_computing_structure_refinement 'SHELXL97 (Sheldrick, 2008)'
_computing_structure_solution 'SHELXS97 (Sheldrick, 2008)'
_diffrn_ambient_temperature 200(2)
_diffrn_measured_fraction_theta_full 0.990
_diffrn_measured_fraction_theta_max 0.976
_diffrn_measurement_device_type 'Bruker SMART X2S benchtop CCD area-detector'
_diffrn_measurement_method 'phi and omega scans'
_diffrn_radiation_monochromator 'curved silicon crystal'
_diffrn_radiation_source 'fine-focus sealed tube'
_diffrn_radiation_type MoK\a
_diffrn_radiation_wavelength 0.71073
_diffrn_reflns_av_R_equivalents 0.0363
_diffrn_reflns_av_sigmaI/netI 0.0480
_diffrn_reflns_limit_h_max 13
_diffrn_reflns_limit_h_min -13
_diffrn_reflns_limit_k_max 14
_diffrn_reflns_limit_k_min -14
_diffrn_reflns_limit_l_max 15
_diffrn_reflns_limit_l_min -15
_diffrn_reflns_number 13602
_diffrn_reflns_theta_full 25.00
_diffrn_reflns_theta_max 27.83
_diffrn_reflns_theta_min 2.35
_exptl_absorpt_coefficient_mu 0.164
_exptl_absorpt_correction_T_max 0.9679
_exptl_absorpt_correction_T_min 0.9524
_exptl_absorpt_correction_type multi-scan
_exptl_absorpt_process_details 'SADABS (Bruker, 2005)'
_exptl_crystal_colour COLORLESS
_exptl_crystal_density_diffrn 1.318
_exptl_crystal_density_method 'not measured'
_exptl_crystal_description BLOCK
_exptl_crystal_F_000 464
_exptl_crystal_size_max 0.30
_exptl_crystal_size_mid 0.25
_exptl_crystal_size_min 0.20
_refine_diff_density_max 0.369
_refine_diff_density_min -0.320
_refine_ls_extinction_method none
_refine_ls_goodness_of_fit_ref 1.030
_refine_ls_hydrogen_treatment mixed
_refine_ls_matrix_type full
_refine_ls_number_parameters 286
_refine_ls_number_reflns 5173
_refine_ls_number_restraints 0
_refine_ls_restrained_S_all 1.030
_refine_ls_R_factor_all 0.0700
_refine_ls_R_factor_gt 0.0483
_refine_ls_shift/su_max 0.001
_refine_ls_shift/su_mean 0.000
_refine_ls_structure_factor_coef Fsqd
_refine_ls_weighting_details 'calc w=1/[\s^2^(Fo^2^)+(0.0603P)^2^+0.2218P] where P=(Fo^2^+2Fc^2^)/3'
_refine_ls_weighting_scheme calc
_refine_ls_wR_factor_gt 0.1153
_refine_ls_wR_factor_ref 0.1256
_reflns_number_gt 3851
_reflns_number_total 5173
_reflns_threshold_expression I>2sigma(I)
_cod_data_source_file ng5027.cif
_cod_data_source_block I
_cod_database_code 2227835
_cod_database_fobs_code 2227835

loop_
_symmetry_equiv_pos_as_xyz
'x, y, z'
'-x, -y, -z'

loop_
_atom_site_type_symbol
_atom_site_label
_atom_site_fract_x
_atom_site_fract_y
_atom_site_fract_z
_atom_site_U_iso_or_equiv
_atom_site_adp_type
_atom_site_calc_flag
_atom_site_refinement_flags
_atom_site_occupancy
_atom_site_disorder_assembly
_atom_site_disorder_group
P P1 0.66485(5) 0.42270(4) 0.29906(4) 0.02461(13) Uani d . 1 . .
F F1 0.41237(17) 0.18210(16) 0.50507(15) 0.0723(5) Uani d . 1 . .
F F2 0.16095(14) 0.43844(12) 0.27352(13) 0.0532(4) Uani d . 1 . .
O O1 0.50833(16) 0.27969(15) 0.19272(13) 0.0445(4) Uani d . 1 . .
O O2 0.68882(13) 0.46617(12) 0.40757(12) 0.0323(3) Uani d . 1 . .
N N1 0.48905(16) 0.40601(15) 0.35526(15) 0.0277(3) Uani d . 1 . .
N N2 0.79630(15) 0.28474(13) 0.22927(13) 0.0246(3) Uani d . 1 . .
N N3 0.66719(17) 0.52094(15) 0.19333(15) 0.0358(4) Uani d . 1 . .
C C1 0.2810(2) 0.2390(2) 0.4858(2) 0.0449(5) Uani d . 1 . .
C C2 0.1464(3) 0.2189(3) 0.5632(2) 0.0583(7) Uani d . 1 . .
H H2A 0.1443 0.1678 0.6299 0.070 Uiso calc R 1 . .
C C3 0.0152(3) 0.2755(3) 0.5402(2) 0.0573(7) Uani d . 1 . .
H H3A -0.0785 0.2634 0.5924 0.069 Uiso calc R 1 . .
C C4 0.0174(2) 0.3490(2) 0.4434(2) 0.0485(6) Uani d . 1 . .
H H4A -0.0733 0.3880 0.4282 0.058 Uiso calc R 1 . .
C C5 0.1560(2) 0.3646(2) 0.36861(19) 0.0370(5) Uani d . 1 . .
C C6 0.2916(2) 0.31110(18) 0.38644(17) 0.0315(4) Uani d . 1 . .
C C7 0.4403(2) 0.32953(18) 0.30107(17) 0.0309(4) Uani d . 1 . .
C C8 0.86123(19) 0.24379(17) 0.09447(16) 0.0280(4) Uani d . 1 . .
H H8A 0.8268 0.3173 0.0509 0.034 Uiso calc R 1 . .
H H8B 0.8212 0.1771 0.0792 0.034 Uiso calc R 1 . .
C C9 1.03733(19) 0.19106(16) 0.03916(16) 0.0250(4) Uani d . 1 . .
C C10 1.1236(2) 0.22336(17) 0.09620(17) 0.0296(4) Uani d . 1 . .
H H10A 1.0727 0.2797 0.1720 0.035 Uiso calc R 1 . .
C C11 1.2842(2) 0.17395(19) 0.04339(18) 0.0341(4) Uani d . 1 . .
H H11A 1.3419 0.1964 0.0836 0.041 Uiso calc R 1 . .
C C12 1.3599(2) 0.09219(18) -0.06744(19) 0.0358(5) Uani d . 1 . .
H H12A 1.4693 0.0584 -0.1033 0.043 Uiso calc R 1 . .
C C13 1.2756(2) 0.06030(19) -0.12524(19) 0.0393(5) Uani d . 1 . .
H H13A 1.3270 0.0049 -0.2017 0.047 Uiso calc R 1 . .
C C14 1.1147(2) 0.10908(18) -0.07202(18) 0.0336(4) Uani d . 1 . .
H H14A 1.0575 0.0859 -0.1123 0.040 Uiso calc R 1 . .
C C15 0.8149(2) 0.18153(18) 0.30902(18) 0.0351(4) Uani d . 1 . .
H H15A 0.9229 0.1261 0.2767 0.053 Uiso calc R 1 . .
H H15B 0.7497 0.1313 0.3084 0.053 Uiso calc R 1 . .
H H15C 0.7842 0.2184 0.3951 0.053 Uiso calc R 1 . .
C C16 0.5493(2) 0.56887(19) 0.14191(18) 0.0382(5) Uani d . 1 . .
H H16A 0.4917 0.5083 0.1535 0.046 Uiso calc R 1 . .
H H16B 0.6010 0.5705 0.0506 0.046 Uiso calc R 1 . .
C C17 0.4345(2) 0.70157(17) 0.20021(17) 0.0290(4) Uani d . 1 . .
C C18 0.3442(2) 0.76890(19) 0.13718(19) 0.0360(5) Uani d . 1 . .
H H18A 0.3538 0.7308 0.0604 0.043 Uiso calc R 1 . .
C C19 0.2409(2) 0.8908(2) 0.1858(2) 0.0402(5) Uani d . 1 . .
H H19A 0.1796 0.9355 0.1426 0.048 Uiso calc R 1 . .
C C20 0.2266(2) 0.9478(2) 0.2971(2) 0.0414(5) Uani d . 1 . .
H H20A 0.1568 1.0319 0.3297 0.050 Uiso calc R 1 . .
C C21 0.3144(2) 0.88166(19) 0.36020(18) 0.0399(5) Uani d . 1 . .
H H21A 0.3047 0.9202 0.4368 0.048 Uiso calc R 1 . .
C C22 0.4176(2) 0.75831(18) 0.31215(18) 0.0344(4) Uani d . 1 . .
H H22A 0.4767 0.7130 0.3569 0.041 Uiso calc R 1 . .
C C23 0.7939(3) 0.5743(2) 0.1510(3) 0.0603(7) Uani d . 1 . .
H H23A 0.8498 0.5537 0.0599 0.091 Uiso calc R 1 . .
H H23B 0.8646 0.5376 0.1925 0.091 Uiso calc R 1 . .
H H23C 0.7516 0.6673 0.1724 0.091 Uiso calc R 1 . .
H H1A 0.429(2) 0.442(2) 0.427(2) 0.038(6) Uiso d . 1 . .

loop_
_atom_site_aniso_label
_atom_site_aniso_U_11
_atom_site_aniso_U_22
_atom_site_aniso_U_33
_atom_site_aniso_U_12
_atom_site_aniso_U_13
_atom_site_aniso_U_23
P1 0.0173(2) 0.0247(2) 0.0261(2) -0.00350(17) -0.00496(17) -0.00334(17)
F1 0.0611(9) 0.0976(12) 0.0788(11) -0.0319(9) -0.0460(8) 0.0389(9)
F2 0.0449(7) 0.0539(8) 0.0632(9) -0.0087(6) -0.0301(7) 0.0035(7)
O1 0.0354(8) 0.0614(10) 0.0329(8) -0.0183(7) -0.0068(6) -0.0151(7)
O2 0.0208(6) 0.0398(7) 0.0315(7) -0.0084(5) -0.0061(5) -0.0112(6)
N1 0.0182(7) 0.0342(8) 0.0262(8) -0.0076(6) -0.0044(6) -0.0074(7)
N2 0.0206(7) 0.0242(7) 0.0231(7) -0.0022(6) -0.0064(6) 0.0009(6)
N3 0.0259(8) 0.0294(8) 0.0446(10) -0.0035(7) -0.0107(7) 0.0096(7)
C1 0.0398(12) 0.0603(14) 0.0426(12) -0.0222(11) -0.0200(10) 0.0059(11)
C2 0.0607(16) 0.0738(18) 0.0467(14) -0.0402(14) -0.0133(12) 0.0104(13)
C3 0.0415(13) 0.0695(17) 0.0565(15) -0.0329(13) -0.0022(11) -0.0100(13)
C4 0.0249(10) 0.0540(14) 0.0626(15) -0.0107(10) -0.0140(10) -0.0199(12)
C5 0.0305(10) 0.0391(11) 0.0407(11) -0.0086(8) -0.0152(9) -0.0073(9)
C6 0.0242(9) 0.0382(10) 0.0320(10) -0.0110(8) -0.0100(8) -0.0080(8)
C7 0.0229(9) 0.0361(10) 0.0314(10) -0.0061(8) -0.0110(8) -0.0053(8)
C8 0.0242(9) 0.0297(9) 0.0241(9) -0.0045(7) -0.0065(7) -0.0026(7)
C9 0.0220(8) 0.0247(9) 0.0249(9) -0.0068(7) -0.0062(7) 0.0030(7)
C10 0.0291(9) 0.0305(9) 0.0268(9) -0.0079(8) -0.0100(8) 0.0001(7)
C11 0.0277(10) 0.0394(11) 0.0377(11) -0.0139(8) -0.0135(8) 0.0078(9)
C12 0.0202(9) 0.0349(10) 0.0431(11) -0.0073(8) -0.0042(8) 0.0062(9)
C13 0.0289(10) 0.0364(11) 0.0366(11) -0.0061(8) 0.0008(8) -0.0093(9)
C14 0.0275(9) 0.0347(10) 0.0341(10) -0.0113(8) -0.0063(8) -0.0046(8)
C15 0.0328(10) 0.0314(10) 0.0344(10) -0.0050(8) -0.0106(8) 0.0058(8)
C16 0.0437(11) 0.0322(10) 0.0317(10) -0.0024(9) -0.0158(9) 0.0019(8)
C17 0.0267(9) 0.0288(9) 0.0299(9) -0.0078(7) -0.0107(8) 0.0061(8)
C18 0.0359(10) 0.0403(11) 0.0377(11) -0.0136(9) -0.0202(9) 0.0070(9)
C19 0.0299(10) 0.0413(12) 0.0511(13) -0.0066(9) -0.0222(9) 0.0147(10)
C20 0.0324(10) 0.0326(11) 0.0463(12) -0.0009(8) -0.0100(9) 0.0057(9)
C21 0.0426(12) 0.0362(11) 0.0322(11) -0.0068(9) -0.0103(9) 0.0014(9)
C22 0.0364(10) 0.0304(10) 0.0323(10) -0.0030(8) -0.0158(8) 0.0060(8)
C23 0.0362(12) 0.0495(14) 0.0853(19) -0.0157(11) -0.0129(12) 0.0317(13)

loop_
_atom_type_symbol
_atom_type_description
_atom_type_scat_dispersion_real
_atom_type_scat_dispersion_imag
_atom_type_scat_source
C C 0.0033 0.0016 'International Tables Vol C Tables 4.2.6.8 and 6.1.1.4'
H H 0.0000 0.0000 'International Tables Vol C Tables 4.2.6.8 and 6.1.1.4'
N N 0.0061 0.0033 'International Tables Vol C Tables 4.2.6.8 and 6.1.1.4'
O O 0.0106 0.0060 'International Tables Vol C Tables 4.2.6.8 and 6.1.1.4'
F F 0.0171 0.0103 'International Tables Vol C Tables 4.2.6.8 and 6.1.1.4'
P P 0.1023 0.0942 'International Tables Vol C Tables 4.2.6.8 and 6.1.1.4'

loop_
_geom_angle_atom_site_label_1
_geom_angle_atom_site_label_2
_geom_angle_atom_site_label_3
_geom_angle_site_symmetry_1
_geom_angle_site_symmetry_3
_geom_angle
_geom_angle_publ_flag
O2 P1 N3 . . 114.81(8) ?
O2 P1 N2 . . 110.54(7) ?
N3 P1 N2 . . 107.66(8) ?
O2 P1 N1 . . 107.11(8) ?
N3 P1 N1 . . 107.24(8) ?
N2 P1 N1 . . 109.34(8) ?
C7 N1 P1 . . 126.79(13) ?
C7 N1 H1A . . 116.4(14) ?
P1 N1 H1A . . 116.5(14) ?
C8 N2 C15 . . 115.44(14) ?
C8 N2 P1 . . 125.15(12) ?
C15 N2 P1 . . 116.63(11) ?
C16 N3 C23 . . 116.19(17) ?
C16 N3 P1 . . 126.13(14) ?
C23 N3 P1 . . 117.53(14) ?
F1 C1 C6 . . 117.31(18) ?
F1 C1 C2 . . 119.0(2) ?
C6 C1 C2 . . 123.7(2) ?
C3 C2 C1 . . 117.9(2) ?
C3 C2 H2A . . 121.1 ?
C1 C2 H2A . . 121.1 ?
C4 C3 C2 . . 121.4(2) ?
C4 C3 H3A . . 119.3 ?
C2 C3 H3A . . 119.3 ?
C3 C4 C5 . . 118.0(2) ?
C3 C4 H4A . . 121.0 ?
C5 C4 H4A . . 121.0 ?
F2 C5 C6 . . 117.05(18) ?
F2 C5 C4 . . 119.21(19) ?
C6 C5 C4 . . 123.7(2) ?
C5 C6 C1 . . 115.30(18) ?
C5 C6 C7 . . 121.65(18) ?
C1 C6 C7 . . 123.04(17) ?
O1 C7 N1 . . 123.93(17) ?
O1 C7 C6 . . 121.61(16) ?
N1 C7 C6 . . 114.46(15) ?
N2 C8 C9 . . 112.58(14) ?
N2 C8 H8A . . 109.1 ?
C9 C8 H8A . . 109.1 ?
N2 C8 H8B . . 109.1 ?
C9 C8 H8B . . 109.1 ?
H8A C8 H8B . . 107.8 ?
C14 C9 C10 . . 118.49(16) ?
C14 C9 C8 . . 119.50(15) ?
C10 C9 C8 . . 122.01(15) ?
C9 C10 C11 . . 120.73(17) ?
C9 C10 H10A . . 119.6 ?
C11 C10 H10A . . 119.6 ?
C12 C11 C10 . . 120.19(18) ?
C12 C11 H11A . . 119.9 ?
C10 C11 H11A . . 119.9 ?
C13 C12 C11 . . 119.55(17) ?
C13 C12 H12A . . 120.2 ?
C11 C12 H12A . . 120.2 ?
C12 C13 C14 . . 120.31(18) ?
C12 C13 H13A . . 119.8 ?
C14 C13 H13A . . 119.8 ?
C9 C14 C13 . . 120.73(18) ?
C9 C14 H14A . . 119.6 ?
C13 C14 H14A . . 119.6 ?
N2 C15 H15A . . 109.5 ?
N2 C15 H15B . . 109.5 ?
H15A C15 H15B . . 109.5 ?
N2 C15 H15C . . 109.5 ?
H15A C15 H15C . . 109.5 ?
H15B C15 H15C . . 109.5 ?
N3 C16 C17 . . 114.79(16) ?
N3 C16 H16A . . 108.6 ?
C17 C16 H16A . . 108.6 ?
N3 C16 H16B . . 108.6 ?
C17 C16 H16B . . 108.6 ?
H16A C16 H16B . . 107.5 ?
C22 C17 C18 . . 118.77(17) ?
C22 C17 C16 . . 122.46(16) ?
C18 C17 C16 . . 118.76(17) ?
C19 C18 C17 . . 120.47(19) ?
C19 C18 H18A . . 119.8 ?
C17 C18 H18A . . 119.8 ?
C20 C19 C18 . . 120.37(18) ?
C20 C19 H19A . . 119.8 ?
C18 C19 H19A . . 119.8 ?
C21 C20 C19 . . 119.48(19) ?
C21 C20 H20A . . 120.3 ?
C19 C20 H20A . . 120.3 ?
C20 C21 C22 . . 120.33(19) ?
C20 C21 H21A . . 119.8 ?
C22 C21 H21A . . 119.8 ?
C17 C22 C21 . . 120.56(18) ?
C17 C22 H22A . . 119.7 ?
C21 C22 H22A . . 119.7 ?
N3 C23 H23A . . 109.5 ?
N3 C23 H23B . . 109.5 ?
H23A C23 H23B . . 109.5 ?
N3 C23 H23C . . 109.5 ?
H23A C23 H23C . . 109.5 ?
H23B C23 H23C . . 109.5 ?

loop_
_geom_bond_atom_site_label_1
_geom_bond_atom_site_label_2
_geom_bond_site_symmetry_2
_geom_bond_distance
_geom_bond_publ_flag
P1 O2 . 1.4796(13) ?
P1 N3 . 1.6266(16) ?
P1 N2 . 1.6405(14) ?
P1 N1 . 1.6886(15) ?
F1 C1 . 1.360(2) ?
F2 C5 . 1.359(2) ?
O1 C7 . 1.219(2) ?
N1 C7 . 1.362(2) ?
N1 H1A . 0.83(2) ?
N2 C8 . 1.463(2) ?
N2 C15 . 1.471(2) ?
N3 C16 . 1.462(2) ?
N3 C23 . 1.474(3) ?
C1 C6 . 1.383(3) ?
C1 C2 . 1.386(3) ?
C2 C3 . 1.380(4) ?
C2 H2A . 0.9500 ?
C3 C4 . 1.375(3) ?
C3 H3A . 0.9500 ?
C4 C5 . 1.386(3) ?
C4 H4A . 0.9500 ?
C5 C6 . 1.383(3) ?
C6 C7 . 1.512(3) ?
C8 C9 . 1.529(2) ?
C8 H8A . 0.9900 ?
C8 H8B . 0.9900 ?
C9 C14 . 1.389(2) ?
C9 C10 . 1.389(2) ?
C10 C11 . 1.395(2) ?
C10 H10A . 0.9500 ?
C11 C12 . 1.385(3) ?
C11 H11A . 0.9500 ?
C12 C13 . 1.377(3) ?
C12 H12A . 0.9500 ?
C13 C14 . 1.397(3) ?
C13 H13A . 0.9500 ?
C14 H14A . 0.9500 ?
C15 H15A . 0.9800 ?
C15 H15B . 0.9800 ?
C15 H15C . 0.9800 ?
C16 C17 . 1.524(3) ?
C16 H16A . 0.9900 ?
C16 H16B . 0.9900 ?
C17 C22 . 1.380(3) ?
C17 C18 . 1.397(3) ?
C18 C19 . 1.385(3) ?
C18 H18A . 0.9500 ?
C19 C20 . 1.384(3) ?
C19 H19A . 0.9500 ?
C20 C21 . 1.378(3) ?
C20 H20A . 0.9500 ?
C21 C22 . 1.396(3) ?
C21 H21A . 0.9500 ?
C22 H22A . 0.9500 ?
C23 H23A . 0.9800 ?
C23 H23B . 0.9800 ?
C23 H23C . 0.9800 ?

loop_
_geom_hbond_atom_site_label_D
_geom_hbond_atom_site_label_H
_geom_hbond_atom_site_label_A
_geom_hbond_site_symmetry_A
_geom_hbond_distance_DH
_geom_hbond_distance_HA
_geom_hbond_distance_DA
_geom_hbond_angle_DHA
N1 H1A O2 2_666 0.83(2) 1.92(2) 2.752(2) 173(2)

loop_
_cod_related_entry_id
_cod_related_entry_database
_cod_related_entry_code
1 ChemSpider 30656286
